data_1506451
loop_
_publ_author_name
'Werz, Daniel B.'
'Schuster, Andreea'
'Gleiter, Rolf'
'Rominger, Frank'

_publ_section_title
;
 Sterically stabilized cyclopropenonophanes and an electronically
 stabilized cyclopropenethionophane: syntheses, structural properties, and
 reactivity.
;
_journal_issue 5
_journal_name_full 'Organic letters'
_journal_page_first 917
_journal_page_last 920
_journal_paper_doi 10.1021/ol047317e
_journal_volume 7
_journal_year 2005
_chemical_formula_sum 'C7 H11 Cl2 I S3'
_chemical_formula_weight 389.14
_chemical_name_common 23alpha_in_paper
_chemical_name_systematic
;
 ?
;
_space_group_IT_number 62
_symmetry_cell_setting orthorhombic
_symmetry_space_group_name_Hall '-P 2ac 2n'
_symmetry_space_group_name_H-M 'P n m a'
_atom_sites_solution_hydrogens geom
_atom_sites_solution_primary direct
_atom_sites_solution_secondary difmap
_audit_creation_method SHELXL-97
_cell_angle_alpha 90.00
_cell_angle_beta 90.00
_cell_angle_gamma 90.00
_cell_formula_units_Z 4
_cell_length_a 17.2213(7)
_cell_length_b 7.0050(3)
_cell_length_c 11.4894(5)
_cell_measurement_temperature 200(2)
_cell_volume 1386.03(10)
_computing_cell_refinement 'Bruker SMART'
_computing_data_collection 'Bruker SMART'
_computing_data_reduction 'Bruker SHELXTL'
_computing_molecular_graphics 'Bruker SHELXTL'
_computing_publication_material 'Bruker SHELXTL'
_computing_structure_refinement 'SHELXL-97 (Sheldrick, 1997)'
_computing_structure_solution 'SHELXS-97 (Sheldrick, 1990)'
_diffrn_ambient_temperature 200(2)
_diffrn_measured_fraction_theta_full 1.000
_diffrn_measured_fraction_theta_max 1.000
_diffrn_measurement_device_type 'CCD area detector'
_diffrn_measurement_method 'phi and omega scans'
_diffrn_radiation_monochromator graphite
_diffrn_radiation_source 'fine-focus sealed tube'
_diffrn_radiation_type MoK\a
_diffrn_radiation_wavelength 0.71073
_diffrn_reflns_av_R_equivalents 0.0444
_diffrn_reflns_av_sigmaI/netI 0.0294
_diffrn_reflns_limit_h_max 22
_diffrn_reflns_limit_h_min -22
_diffrn_reflns_limit_k_max 9
_diffrn_reflns_limit_k_min -9
_diffrn_reflns_limit_l_max 14
_diffrn_reflns_limit_l_min -14
_diffrn_reflns_number 11445
_diffrn_reflns_theta_full 27.47
_diffrn_reflns_theta_max 27.47
_diffrn_reflns_theta_min 2.13
_exptl_absorpt_coefficient_mu 3.108
_exptl_absorpt_correction_T_max 0.8858
_exptl_absorpt_correction_T_min 0.2264
_exptl_absorpt_correction_type multi-scan
_exptl_absorpt_process_details 'Blessing, Acta Cryst. (1995) A51 33-38.'
_exptl_crystal_colour brown(dirt)?
_exptl_crystal_density_diffrn 1.865
_exptl_crystal_density_method 'not measured'
_exptl_crystal_description needle
_exptl_crystal_F_000 752
_exptl_crystal_size_max 0.68
_exptl_crystal_size_mid 0.06
_exptl_crystal_size_min 0.04
_refine_diff_density_max 0.469
_refine_diff_density_min -0.908
_refine_diff_density_rms 0.119
_refine_ls_extinction_method none
_refine_ls_goodness_of_fit_ref 1.058
_refine_ls_hydrogen_treatment constr
_refine_ls_matrix_type full
_refine_ls_number_parameters 88
_refine_ls_number_reflns 1718
_refine_ls_number_restraints 7
_refine_ls_restrained_S_all 1.111
_refine_ls_R_factor_all 0.0479
_refine_ls_R_factor_gt 0.0301
_refine_ls_shift/su_max 0.001
_refine_ls_shift/su_mean 0.000
_refine_ls_structure_factor_coef Fsqd
_refine_ls_weighting_details 'calc w=1/[\s^2^(Fo^2^)+(0.0210P)^2^+2.2406P] where P=(Fo^2^+2Fc^2^)/3'
_refine_ls_weighting_scheme calc
_refine_ls_wR_factor_gt 0.0596
_refine_ls_wR_factor_ref 0.0649
_reflns_number_gt 1326
_reflns_number_total 1718
_reflns_threshold_expression >2sigma(I)
_cod_data_source_file ol047317esi20050104_032504.cif
_cod_data_source_block dwe101
_cod_depositor_comments
;
The following automatic conversions were performed:

'_symmetry_cell_setting' value 'Orthorhombic' changed to
'orthorhombic' according to
/home/saulius/struct/CIF-dictionaries/cif_core.dic dictionary named
'cif_core.dic' version 2.4.1 from 2010-06-29.

Automatic conversion script
Id: cif_fix_values 1715 2011-07-08 13:25:40Z adriana 
;
_cod_original_sg_symbol_H-M Pnma
_cod_database_code 1506451

loop_
_symmetry_equiv_pos_as_xyz
'x, y, z'
'-x+1/2, -y, z+1/2'
'-x, y+1/2, -z'
'x+1/2, -y+1/2, -z+1/2'
'-x, -y, -z'
'x-1/2, y, -z-1/2'
'x, -y-1/2, z'
'-x-1/2, y-1/2, z-1/2'

loop_
_atom_site_label
_atom_site_type_symbol
_atom_site_fract_x
_atom_site_fract_y
_atom_site_fract_z
_atom_site_U_iso_or_equiv
_atom_site_adp_type
_atom_site_occupancy
_atom_site_symmetry_multiplicity
_atom_site_calc_flag
_atom_site_refinement_flags
_atom_site_disorder_assembly
_atom_site_disorder_group
I1 I 0.25727(2) 0.2500 0.01961(3) 0.03509(12) Uani 1 2 d S . .
S1 S -0.02845(7) 0.2500 0.52145(12) 0.0354(3) Uani 1 2 d S . .
S3 S 0.18109(8) 0.2500 0.71675(11) 0.0341(3) Uani 1 2 d S . .
S2 S 0.17865(8) 0.2500 0.32988(11) 0.0375(3) Uani 1 2 d S . .
C1 C 0.0699(3) 0.2500 0.5247(4) 0.0303(10) Uani 1 2 d S . .
C2 C 0.1385(3) 0.2500 0.4638(4) 0.0303(11) Uani 1 2 d S . .
C3 C 0.1389(3) 0.2500 0.5838(4) 0.0290(11) Uani 1 2 d S . .
C4 C -0.0406(3) 0.2500 0.3648(5) 0.0501(16) Uani 1 2 d S . .
H4A H -0.0961 0.2500 0.3459 0.075 Uiso 1 2 calc SR . .
H4B H -0.0162 0.1358 0.3319 0.075 Uiso 0.50 1 calc PR . .
H4C H -0.0162 0.3642 0.3319 0.075 Uiso 0.50 1 calc PR . .
C5 C 0.2811(3) 0.2500 0.3637(5) 0.0408(14) Uani 1 2 d S . .
H5A H 0.3111 0.2500 0.2912 0.061 Uiso 1 2 calc SR . .
H5B H 0.2939 0.1358 0.4090 0.061 Uiso 0.50 1 calc PR . .
H5C H 0.2939 0.3642 0.4090 0.061 Uiso 0.50 1 calc PR . .
C6 C 0.2829(3) 0.2500 0.6797(4) 0.0380(13) Uani 1 2 d S . .
H6A H 0.3140 0.2500 0.7512 0.057 Uiso 1 2 calc SR . .
H6B H 0.2951 0.3642 0.6339 0.057 Uiso 0.50 1 calc PR . .
H6C H 0.2951 0.1358 0.6339 0.057 Uiso 0.50 1 calc PR . .
C10 C 0.5403(6) 0.2500 0.5555(7) 0.223(11) Uani 1 2 d SD . .
H10A H 0.5742 0.1358 0.5548 0.268 Uiso 0.402(3) 1 calc PR A 1
H10B H 0.5742 0.3642 0.5548 0.268 Uiso 0.402(3) 1 calc PR A 1
Cl1 Cl 0.48649(16) 0.2500 0.6815(2) 0.1240(19) Uani 0.803(7) 2 d SPD A 1
Cl2 Cl 0.4838(3) 0.2500 0.4310(3) 0.199(3) Uani 0.803(7) 2 d SPD A 1
Cl1B Cl 0.4802(16) 0.403(4) 0.620(3) 0.180(12) Uiso 0.098(3) 1 d PD . 2
Cl2B Cl 0.5719(12) 0.068(3) 0.4865(16) 0.117(8) Uiso 0.098(3) 1 d PD . 2

loop_
_atom_site_aniso_label
_atom_site_aniso_U_11
_atom_site_aniso_U_22
_atom_site_aniso_U_33
_atom_site_aniso_U_23
_atom_site_aniso_U_13
_atom_site_aniso_U_12
I1 0.0455(2) 0.03401(19) 0.02581(17) 0.000 -0.00388(15) 0.000
S1 0.0342(6) 0.0419(7) 0.0301(6) 0.000 -0.0006(5) 0.000
S3 0.0385(7) 0.0403(8) 0.0234(6) 0.000 -0.0012(5) 0.000
S2 0.0464(8) 0.0439(8) 0.0223(6) 0.000 0.0019(5) 0.000
C1 0.039(3) 0.026(2) 0.026(2) 0.000 -0.004(2) 0.000
C2 0.038(3) 0.026(3) 0.027(3) 0.000 -0.002(2) 0.000
C3 0.036(3) 0.023(3) 0.028(3) 0.000 0.000(2) 0.000
C4 0.042(3) 0.077(5) 0.031(3) 0.000 -0.010(2) 0.000
C5 0.044(3) 0.043(3) 0.036(3) 0.000 0.009(2) 0.000
C6 0.038(3) 0.045(3) 0.031(3) 0.000 -0.004(2) 0.000
C10 0.068(6) 0.54(3) 0.061(6) 0.000 0.006(5) 0.000
Cl1 0.0564(16) 0.261(6) 0.0550(16) 0.000 0.0045(12) 0.000
Cl2 0.160(4) 0.379(9) 0.056(2) 0.000 -0.039(2) 0.000

loop_
_atom_type_symbol
_atom_type_description
_atom_type_scat_dispersion_real
_atom_type_scat_dispersion_imag
_atom_type_scat_source
C C 0.0033 0.0016 'International Tables Vol C Tables 4.2.6.8 and 6.1.1.4'
H H 0.0000 0.0000 'International Tables Vol C Tables 4.2.6.8 and 6.1.1.4'
S S 0.1246 0.1234 'International Tables Vol C Tables 4.2.6.8 and 6.1.1.4'
Cl Cl 0.1484 0.1585 'International Tables Vol C Tables 4.2.6.8 and 6.1.1.4'
I I -0.4742 1.8119 'International Tables Vol C Tables 4.2.6.8 and 6.1.1.4'

loop_
_geom_angle_atom_site_label_1
_geom_angle_atom_site_label_2
_geom_angle_atom_site_label_3
_geom_angle
_geom_angle_site_symmetry_1
_geom_angle_site_symmetry_3
C1 S1 C4 97.9(3) . .
C3 S3 C6 101.8(2) . .
C2 S2 C5 101.8(2) . .
C3 C1 C2 60.4(3) . .
C3 C1 S1 151.5(4) . .
C2 C1 S1 148.1(4) . .
C1 C2 C3 59.6(3) . .
C1 C2 S2 144.8(4) . .
C3 C2 S2 155.6(4) . .
C1 C3 C2 60.0(4) . .
C1 C3 S3 145.2(4) . .
C2 C3 S3 154.8(4) . .
Cl2B C10 Cl2B 106.0(16) 7_565 .
Cl2B C10 Cl1B 85.4(14) 7_565 .
Cl2B C10 Cl1B 161.3(15) . .
Cl2B C10 Cl1B 161.3(15) 7_565 7_565
Cl2B C10 Cl1B 85.4(14) . 7_565
Cl1B C10 Cl1B 80(2) . 7_565
Cl2B C10 Cl1 127.0(8) 7_565 .
Cl2B C10 Cl1 127.0(8) . .
Cl1B C10 Cl1 44.7(12) . .
Cl1B C10 Cl1 44.7(12) 7_565 .
Cl2B C10 Cl2 77.4(8) 7_565 .
Cl2B C10 Cl2 77.4(8) . .
Cl1B C10 Cl2 91.1(13) . .
Cl1B C10 Cl2 91.1(13) 7_565 .
Cl1 C10 Cl2 113.1(6) . .
C10 Cl1B Cl2B 113.3(19) . 3_656
C10 Cl1B Cl1B 50.0(12) . 7_565
Cl2B Cl1B Cl1B 127.3(10) 3_656 7_565
C10 Cl1B Cl2B 46.0(8) . 7_565
Cl2B Cl1B Cl2B 80.5(16) 3_656 7_565
Cl1B Cl1B Cl2B 95.3(8) 7_565 7_565
C10 Cl2B Cl1B 130.0(15) . 3_646
C10 Cl2B Cl1B 48.6(8) . 7_565
Cl1B Cl2B Cl1B 99.6(16) 3_646 7_565

loop_
_geom_bond_atom_site_label_1
_geom_bond_atom_site_label_2
_geom_bond_distance
_geom_bond_site_symmetry_2
S1 C1 1.694(5) .
S1 C4 1.812(5) .
S3 C3 1.691(5) .
S3 C6 1.805(5) .
S2 C2 1.687(5) .
S2 C5 1.806(5) .
C1 C3 1.369(7) .
C1 C2 1.374(7) .
C2 C3 1.379(6) .
C10 Cl2B 1.596(13) 7_565
C10 Cl2B 1.596(13) .
C10 Cl1B 1.664(15) .
C10 Cl1B 1.664(15) 7_565
C10 Cl1 1.719(9) .
C10 Cl2 1.730(9) .
Cl1B Cl2B 1.91(4) 3_656
Cl1B Cl1B 2.14(5) 7_565
Cl1B Cl2B 2.21(3) 7_565
Cl2B Cl1B 1.91(4) 3_646
Cl2B Cl1B 2.21(3) 7_565
